data_4020531
loop_
_publ_author_name
'Youjun Yang'
'Jorge O. Escobedo'
'Alexander Wong'
'Corin M. Schowalter'
'Michael C. Touchy'
'Lijuan Jiao'
'William E. Crowe'
'Frank R. Fronczek'
'Robert M. Strongin'

_publ_section_title
;
 A Convenient Preparation of Xanthene Dyes
;
_journal_name_full 'Journal of Organic Chemistry'
_journal_page_first 6907
_journal_page_last 6912
_journal_paper_doi 10.1021/jo051002a
_journal_volume 70
_journal_year 2005
_chemical_formula_moiety 'C29 H28 O5'
_chemical_formula_sum 'C29 H28 O5'
_chemical_formula_weight 456.51
_space_group_IT_number 2
_space_group_name_Hall '-P 1'
_space_group_name_H-M_alt 'P -1'
_symmetry_cell_setting triclinic
_symmetry_space_group_name_Hall '-P 1'
_symmetry_space_group_name_H-M 'P -1'
_cell_angle_alpha 82.266(12)
_cell_angle_beta 77.781(13)
_cell_angle_gamma 71.274(15)
_cell_formula_units_Z 4
_cell_length_a 9.871(2)
_cell_length_b 13.157(3)
_cell_length_c 19.747(6)
_cell_measurement_temperature 110
_cell_volume 2367.7(10)
_diffrn_ambient_temperature 110
_exptl_crystal_density_diffrn 1.281
_cod_depositor_comments
;
The following automatic conversions were performed:
'_symmetry_cell_setting' value 'Triclinic' changed to 'triclinic'
according to '/home/saulius/struct/CIF-dictionaries/cif_core.dic'
dictionary named 'cif_core.dic' version 2.4.1 from 2010-06-29.

Automatic conversion script
Id: cif_fix_enum 1527 2010-12-29 10:47:43Z saulius 
;
_cod_database_code 4020531

loop_
_symmetry_equiv_pos_as_xyz
'x, y, z'
'-x, -y, -z'

loop_
_atom_site_label
_atom_site_type_symbol
_atom_site_fract_x
_atom_site_fract_y
_atom_site_fract_z
_atom_site_U_iso_or_equiv
_atom_site_adp_type
_atom_site_occupancy
_atom_site_symmetry_multiplicity
_atom_site_calc_flag
_atom_site_refinement_flags
_atom_site_disorder_assembly
_atom_site_disorder_group
O1A O 1.1850(4) 0.2733(3) 0.51147(18) 0.0297(8) Uani 1 1 d . . .
O2A O 0.6717(4) 0.4422(3) 0.54670(17) 0.0251(8) Uani 1 1 d . . .
O3A O 0.6442(4) -0.0823(3) 0.84722(18) 0.0320(9) Uani 1 1 d . . .
O4A O 0.6904(4) 0.0772(3) 0.60951(17) 0.0298(8) Uani 1 1 d . . .
O5A O 0.5288(4) 0.2853(3) 0.60124(17) 0.0246(8) Uani 1 1 d . . .
H5A H 0.5703 0.2299 0.5793 0.037 Uiso 1 1 calc R . .
C1A C 0.6108(5) 0.2872(4) 0.6530(2) 0.0218(10) Uani 1 1 d . . .
C2A C 0.7668(5) 0.2874(4) 0.6188(2) 0.0198(10) Uani 1 1 d . . .
C3A C 0.8870(5) 0.2111(4) 0.6385(2) 0.0232(11) Uani 1 1 d . . .
H3A H 0.8719 0.1608 0.6764 0.028 Uiso 1 1 calc R . .
C4A C 1.0296(5) 0.2032(4) 0.6062(2) 0.0214(10) Uani 1 1 d . . .
H4A H 1.1097 0.1499 0.6219 0.026 Uiso 1 1 calc R . .
C5A C 1.0507(5) 0.2757(4) 0.5503(2) 0.0222(10) Uani 1 1 d . . .
C6A C 0.9320(5) 0.3574(4) 0.5306(2) 0.0233(11) Uani 1 1 d . . .
H6A H 0.9478 0.4092 0.4939 0.028 Uiso 1 1 calc R . .
C7A C 0.7921(5) 0.3637(4) 0.5639(2) 0.0206(10) Uani 1 1 d . . .
C8A C 0.6167(5) 0.1863(4) 0.7042(2) 0.0204(10) Uani 1 1 d . . .
C9A C 0.5888(5) 0.1921(4) 0.7762(2) 0.0218(10) Uani 1 1 d . . .
H9A H 0.5616 0.2608 0.7940 0.026 Uiso 1 1 calc R . .
C10A C 0.5987(5) 0.1029(4) 0.8226(2) 0.0239(11) Uani 1 1 d . . .
H10A H 0.5776 0.1106 0.8712 0.029 Uiso 1 1 calc R . .
C11A C 0.6396(5) 0.0017(4) 0.7976(2) 0.0230(11) Uani 1 1 d . . .
C12A C 0.6707(6) -0.0094(4) 0.7261(3) 0.0254(11) Uani 1 1 d . . .
H12A H 0.6988 -0.0784 0.7087 0.030 Uiso 1 1 calc R . .
C13A C 0.6596(5) 0.0828(4) 0.6808(2) 0.0222(10) Uani 1 1 d . . .
C14A C 0.5256(5) 0.3891(4) 0.6916(2) 0.0189(10) Uani 1 1 d . . .
C15A C 0.3755(5) 0.4304(4) 0.6967(2) 0.0222(10) Uani 1 1 d . . .
H15A H 0.3263 0.3999 0.6724 0.027 Uiso 1 1 calc R . .
C16A C 0.2971(5) 0.5167(4) 0.7372(2) 0.0231(11) Uani 1 1 d . . .
H16A H 0.1952 0.5459 0.7388 0.028 Uiso 1 1 calc R . .
C17A C 0.3638(5) 0.5607(4) 0.7751(2) 0.0217(10) Uani 1 1 d . . .
C18A C 0.5151(5) 0.5200(4) 0.7691(3) 0.0250(11) Uani 1 1 d . . .
H18A H 0.5641 0.5507 0.7934 0.030 Uiso 1 1 calc R . .
C19A C 0.5946(6) 0.4350(4) 0.7277(3) 0.0257(11) Uani 1 1 d . . .
H19A H 0.6972 0.4082 0.7243 0.031 Uiso 1 1 calc R . .
C20A C 0.2803(5) 0.6500(4) 0.8213(2) 0.0240(11) Uani 1 1 d . . .
C21A C 0.3417(6) 0.7252(4) 0.8347(3) 0.0306(12) Uani 1 1 d . . .
H21A H 0.4397 0.7196 0.8140 0.037 Uiso 1 1 calc R . .
C22A C 0.2637(6) 0.8081(4) 0.8776(3) 0.0328(13) Uani 1 1 d . . .
H22A H 0.3085 0.8580 0.8860 0.039 Uiso 1 1 calc R . .
C23A C 0.1207(6) 0.8180(4) 0.9079(3) 0.0333(13) Uani 1 1 d . . .
H23A H 0.0662 0.8753 0.9365 0.040 Uiso 1 1 calc R . .
C24A C 0.0585(6) 0.7436(5) 0.8963(3) 0.0389(14) Uani 1 1 d . . .
H24A H -0.0387 0.7487 0.9181 0.047 Uiso 1 1 calc R . .
C25A C 0.1363(6) 0.6608(4) 0.8529(3) 0.0328(12) Uani 1 1 d . . .
H25A H 0.0907 0.6111 0.8447 0.039 Uiso 1 1 calc R . .
C26A C 1.3087(6) 0.2021(5) 0.5377(3) 0.0315(12) Uani 1 1 d . . .
H26A H 1.3056 0.2192 0.5849 0.047 Uiso 1 1 calc R . .
H26B H 1.3977 0.2105 0.5076 0.047 Uiso 1 1 calc R . .
H26C H 1.3078 0.1276 0.5385 0.047 Uiso 1 1 calc R . .
C27A C 0.6930(6) 0.5144(4) 0.4869(3) 0.0314(12) Uani 1 1 d . . .
H27A H 0.7487 0.5592 0.4961 0.047 Uiso 1 1 calc R . .
H27B H 0.5983 0.5605 0.4771 0.047 Uiso 1 1 calc R . .
H27C H 0.7465 0.4728 0.4468 0.047 Uiso 1 1 calc R . .
C28A C 0.6896(7) -0.1881(4) 0.8240(3) 0.0390(14) Uani 1 1 d . . .
H28A H 0.6290 -0.1912 0.7913 0.059 Uiso 1 1 calc R . .
H28B H 0.6795 -0.2398 0.8639 0.059 Uiso 1 1 calc R . .
H28C H 0.7916 -0.2060 0.8007 0.059 Uiso 1 1 calc R . .
C29A C 0.7334(7) -0.0253(5) 0.5816(3) 0.0397(14) Uani 1 1 d . . .
H29A H 0.8213 -0.0717 0.5982 0.060 Uiso 1 1 calc R . .
H29B H 0.7534 -0.0161 0.5307 0.060 Uiso 1 1 calc R . .
H29C H 0.6551 -0.0584 0.5966 0.060 Uiso 1 1 calc R . .
O1B O 0.4922(4) 0.2610(3) 1.00292(18) 0.0270(8) Uani 1 1 d . . .
O2B O 0.1811(4) 0.0690(3) 0.96668(17) 0.0247(8) Uani 1 1 d . . .
O3B O -0.1877(4) 0.6281(3) 0.71987(17) 0.0311(9) Uani 1 1 d . . .
O4B O -0.1039(4) 0.4113(3) 0.92875(16) 0.0269(8) Uani 1 1 d . . .
O5B O -0.0588(4) 0.2026(3) 0.91521(16) 0.0227(7) Uani 1 1 d . . .
H5B H -0.0795 0.2438 0.9474 0.034 Uiso 1 1 calc R . .
C1B C 0.0588(5) 0.2229(4) 0.8639(2) 0.0207(10) Uani 1 1 d . . .
C2B C 0.1809(5) 0.2311(4) 0.8982(2) 0.0177(10) Uani 1 1 d . . .
C3B C 0.2424(5) 0.3146(4) 0.8792(2) 0.0203(10) Uani 1 1 d . . .
H3B H 0.2103 0.3656 0.8426 0.024 Uiso 1 1 calc R . .
C4B C 0.3482(5) 0.3274(4) 0.9108(2) 0.0222(11) Uani 1 1 d . . .
H4B H 0.3895 0.3843 0.8954 0.027 Uiso 1 1 calc R . .
C5B C 0.3915(5) 0.2552(4) 0.9653(2) 0.0197(10) Uani 1 1 d . . .
C6B C 0.3367(5) 0.1685(4) 0.9852(2) 0.0199(10) Uani 1 1 d . . .
H6B H 0.3696 0.1184 1.0220 0.024 Uiso 1 1 calc R . .
C7B C 0.2339(5) 0.1546(4) 0.9517(2) 0.0194(10) Uani 1 1 d . . .
C8B C -0.0039(5) 0.3305(4) 0.8221(2) 0.0189(10) Uani 1 1 d . . .
C9B C 0.0198(5) 0.3425(4) 0.7501(2) 0.0220(10) Uani 1 1 d . . .
H9B H 0.0771 0.2818 0.7249 0.026 Uiso 1 1 calc R . .
C10B C -0.0365(5) 0.4396(4) 0.7129(2) 0.0224(11) Uani 1 1 d . . .
H10B H -0.0180 0.4447 0.6636 0.027 Uiso 1 1 calc R . .
C11B C -0.1200(5) 0.5286(4) 0.7493(3) 0.0232(11) Uani 1 1 d . . .
C12B C -0.1430(5) 0.5203(4) 0.8220(2) 0.0217(10) Uani 1 1 d . . .
H12B H -0.1986 0.5816 0.8470 0.026 Uiso 1 1 calc R . .
C13B C -0.0854(5) 0.4236(4) 0.8573(2) 0.0203(10) Uani 1 1 d . . .
C14B C 0.1104(5) 0.1297(4) 0.8164(2) 0.0188(10) Uani 1 1 d . . .
C15B C 0.0106(5) 0.0813(4) 0.8056(2) 0.0221(10) Uani 1 1 d . . .
H15B H -0.0863 0.1019 0.8307 0.027 Uiso 1 1 calc R . .
C16B C 0.0535(5) 0.0024(4) 0.7579(3) 0.0237(11) Uani 1 1 d . . .
H16B H -0.0146 -0.0310 0.7514 0.028 Uiso 1 1 calc R . .
C17B C 0.1939(5) -0.0279(4) 0.7199(2) 0.0237(11) Uani 1 1 d . . .
C18B C 0.2935(6) 0.0194(4) 0.7317(3) 0.0259(11) Uani 1 1 d . . .
H18B H 0.3906 -0.0018 0.7069 0.031 Uiso 1 1 calc R . .
C19B C 0.2520(5) 0.0979(4) 0.7795(3) 0.0238(11) Uani 1 1 d . . .
H19B H 0.3210 0.1298 0.7869 0.029 Uiso 1 1 calc R . .
C20B C 0.2376(6) -0.1091(4) 0.6671(3) 0.0260(11) Uani 1 1 d . . .
C21B C 0.1445(6) -0.1067(4) 0.6221(3) 0.0327(13) Uani 1 1 d . . .
H21B H 0.0525 -0.0531 0.6254 0.039 Uiso 1 1 calc R . .
C22B C 0.1849(7) -0.1819(5) 0.5726(3) 0.0378(14) Uani 1 1 d . . .
H22B H 0.1214 -0.1782 0.5416 0.045 Uiso 1 1 calc R . .
C23B C 0.3167(7) -0.2619(5) 0.5682(3) 0.0359(14) Uani 1 1 d . . .
H23B H 0.3433 -0.3137 0.5347 0.043 Uiso 1 1 calc R . .
C24B C 0.4098(6) -0.2663(4) 0.6125(3) 0.0325(13) Uani 1 1 d . . .
H24B H 0.5001 -0.3217 0.6099 0.039 Uiso 1 1 calc R . .
C25B C 0.3714(6) -0.1896(4) 0.6611(3) 0.0284(12) Uani 1 1 d . . .
H25B H 0.4373 -0.1922 0.6905 0.034 Uiso 1 1 calc R . .
C26B C 0.5780(6) 0.3309(4) 0.9737(3) 0.0296(12) Uani 1 1 d . . .
H26D H 0.6285 0.3108 0.9268 0.044 Uiso 1 1 calc R . .
H26E H 0.6497 0.3243 1.0029 0.044 Uiso 1 1 calc R . .
H26F H 0.5148 0.4054 0.9713 0.044 Uiso 1 1 calc R . .
C27B C 0.2321(6) -0.0093(4) 1.0205(3) 0.0298(12) Uani 1 1 d . . .
H27D H 0.3372 -0.0425 1.0075 0.045 Uiso 1 1 calc R . .
H27E H 0.1829 -0.0647 1.0269 0.045 Uiso 1 1 calc R . .
H27F H 0.2110 0.0257 1.0639 0.045 Uiso 1 1 calc R . .
C28B C -0.1677(7) 0.6399(5) 0.6458(3) 0.0422(15) Uani 1 1 d . . .
H28D H -0.0643 0.6277 0.6264 0.063 Uiso 1 1 calc R . .
H28E H -0.2231 0.7128 0.6309 0.063 Uiso 1 1 calc R . .
H28F H -0.2021 0.5873 0.6291 0.063 Uiso 1 1 calc R . .
C29B C -0.1749(6) 0.5052(4) 0.9668(3) 0.0310(12) Uani 1 1 d . . .
H29D H -0.1195 0.5568 0.9531 0.047 Uiso 1 1 calc R . .
H29E H -0.1806 0.4848 1.0166 0.047 Uiso 1 1 calc R . .
H29F H -0.2733 0.5381 0.9565 0.047 Uiso 1 1 calc R . .

loop_
_atom_site_aniso_label
_atom_site_aniso_U_11
_atom_site_aniso_U_22
_atom_site_aniso_U_33
_atom_site_aniso_U_23
_atom_site_aniso_U_13
_atom_site_aniso_U_12
O1A 0.0212(19) 0.039(2) 0.0285(19) 0.0002(16) -0.0021(15) -0.0117(16)
O2A 0.0264(19) 0.0231(18) 0.0234(18) 0.0045(14) -0.0054(15) -0.0060(15)
O3A 0.049(2) 0.0208(18) 0.0233(19) 0.0025(15) -0.0051(17) -0.0094(17)
O4A 0.044(2) 0.0269(19) 0.0199(18) -0.0055(15) -0.0039(16) -0.0117(17)
O5A 0.029(2) 0.0294(19) 0.0202(18) -0.0019(14) -0.0111(15) -0.0110(16)
C1A 0.024(3) 0.022(3) 0.021(2) 0.000(2) -0.006(2) -0.008(2)
C2A 0.022(3) 0.019(2) 0.020(2) -0.0023(19) -0.007(2) -0.007(2)
C3A 0.026(3) 0.021(3) 0.023(3) 0.003(2) -0.005(2) -0.010(2)
C4A 0.020(3) 0.023(3) 0.024(3) 0.001(2) -0.008(2) -0.008(2)
C5A 0.019(3) 0.026(3) 0.024(3) -0.003(2) -0.002(2) -0.012(2)
C6A 0.029(3) 0.024(3) 0.019(2) 0.001(2) -0.001(2) -0.014(2)
C7A 0.027(3) 0.016(2) 0.019(2) 0.0007(19) -0.007(2) -0.006(2)
C8A 0.016(2) 0.023(2) 0.022(2) -0.002(2) -0.0019(19) -0.007(2)
C9A 0.020(3) 0.022(3) 0.021(2) -0.002(2) -0.001(2) -0.006(2)
C10A 0.028(3) 0.027(3) 0.017(2) -0.001(2) -0.002(2) -0.010(2)
C11A 0.021(3) 0.023(3) 0.023(3) 0.001(2) -0.003(2) -0.005(2)
C12A 0.029(3) 0.024(3) 0.024(3) -0.004(2) -0.005(2) -0.009(2)
C13A 0.020(3) 0.029(3) 0.018(2) -0.005(2) 0.000(2) -0.009(2)
C14A 0.017(2) 0.022(2) 0.015(2) 0.0034(18) -0.0022(19) -0.0055(19)
C15A 0.020(3) 0.029(3) 0.019(2) 0.005(2) -0.006(2) -0.010(2)
C16A 0.019(3) 0.025(3) 0.024(3) 0.002(2) -0.004(2) -0.005(2)
C17A 0.023(3) 0.025(3) 0.016(2) 0.0040(19) -0.0008(19) -0.010(2)
C18A 0.027(3) 0.027(3) 0.024(3) -0.002(2) -0.006(2) -0.012(2)
C19A 0.027(3) 0.023(3) 0.027(3) 0.000(2) -0.006(2) -0.008(2)
C20A 0.027(3) 0.023(3) 0.020(2) 0.005(2) -0.006(2) -0.007(2)
C21A 0.030(3) 0.033(3) 0.026(3) -0.001(2) -0.004(2) -0.008(2)
C22A 0.042(3) 0.026(3) 0.029(3) 0.000(2) -0.011(3) -0.007(2)
C23A 0.035(3) 0.029(3) 0.028(3) -0.005(2) -0.009(2) 0.003(2)
C24A 0.028(3) 0.045(4) 0.037(3) -0.010(3) 0.000(3) -0.002(3)
C25A 0.026(3) 0.035(3) 0.036(3) -0.005(2) -0.002(2) -0.010(2)
C26A 0.024(3) 0.043(3) 0.029(3) -0.004(2) -0.005(2) -0.011(2)
C27A 0.038(3) 0.026(3) 0.031(3) 0.009(2) -0.011(2) -0.011(2)
C28A 0.063(4) 0.020(3) 0.033(3) 0.000(2) -0.006(3) -0.013(3)
C29A 0.061(4) 0.036(3) 0.025(3) -0.012(2) -0.001(3) -0.020(3)
O1B 0.0259(19) 0.0291(19) 0.0301(19) 0.0023(15) -0.0104(15) -0.0125(16)
O2B 0.031(2) 0.0212(18) 0.0253(18) 0.0043(14) -0.0088(15) -0.0129(15)
O3B 0.043(2) 0.0238(19) 0.0227(18) 0.0029(15) -0.0097(16) -0.0044(16)
O4B 0.036(2) 0.0237(18) 0.0163(17) -0.0043(14) -0.0021(15) -0.0033(16)
O5B 0.0229(18) 0.0261(19) 0.0197(17) -0.0050(14) 0.0014(14) -0.0105(15)
C1B 0.020(3) 0.021(2) 0.022(2) 0.0010(19) -0.002(2) -0.010(2)
C2B 0.017(2) 0.017(2) 0.018(2) -0.0036(18) 0.0003(19) -0.0059(19)
C3B 0.019(2) 0.020(2) 0.020(2) -0.0006(19) -0.0024(19) -0.005(2)
C4B 0.025(3) 0.020(2) 0.024(3) -0.001(2) -0.004(2) -0.011(2)
C5B 0.016(2) 0.022(2) 0.022(2) -0.007(2) -0.0025(19) -0.007(2)
C6B 0.021(3) 0.017(2) 0.020(2) 0.0027(19) -0.005(2) -0.0047(19)
C7B 0.019(2) 0.016(2) 0.023(2) -0.0016(19) -0.003(2) -0.0047(19)
C8B 0.015(2) 0.021(2) 0.023(2) -0.0016(19) -0.0051(19) -0.0072(19)
C9B 0.022(3) 0.025(3) 0.020(2) -0.005(2) -0.003(2) -0.010(2)
C10B 0.027(3) 0.026(3) 0.017(2) -0.001(2) -0.007(2) -0.009(2)
C11B 0.023(3) 0.021(3) 0.026(3) 0.001(2) -0.006(2) -0.007(2)
C12B 0.021(3) 0.022(3) 0.022(2) -0.004(2) -0.004(2) -0.006(2)
C13B 0.019(2) 0.024(3) 0.019(2) -0.0035(19) -0.0009(19) -0.008(2)
C14B 0.021(3) 0.024(2) 0.013(2) 0.0021(18) -0.0032(19) -0.010(2)
C15B 0.022(3) 0.027(3) 0.018(2) 0.000(2) -0.003(2) -0.009(2)
C16B 0.023(3) 0.023(3) 0.028(3) -0.001(2) -0.009(2) -0.008(2)
C17B 0.029(3) 0.024(3) 0.019(2) 0.001(2) -0.008(2) -0.009(2)
C18B 0.024(3) 0.030(3) 0.025(3) -0.006(2) -0.002(2) -0.009(2)
C19B 0.021(3) 0.025(3) 0.028(3) -0.006(2) -0.006(2) -0.009(2)
C20B 0.036(3) 0.021(3) 0.023(3) -0.001(2) -0.006(2) -0.011(2)
C21B 0.037(3) 0.031(3) 0.031(3) -0.006(2) -0.011(2) -0.008(2)
C22B 0.049(4) 0.042(3) 0.030(3) -0.012(3) -0.009(3) -0.019(3)
C23B 0.051(4) 0.033(3) 0.025(3) -0.010(2) 0.000(3) -0.016(3)
C24B 0.037(3) 0.028(3) 0.028(3) -0.006(2) 0.003(2) -0.007(2)
C25B 0.030(3) 0.029(3) 0.026(3) -0.003(2) -0.005(2) -0.008(2)
C26B 0.024(3) 0.038(3) 0.032(3) -0.001(2) -0.007(2) -0.016(2)
C27B 0.037(3) 0.022(3) 0.031(3) 0.005(2) -0.010(2) -0.010(2)
C28B 0.066(4) 0.030(3) 0.024(3) 0.008(2) -0.015(3) -0.005(3)
C29B 0.040(3) 0.027(3) 0.021(3) -0.009(2) 0.000(2) -0.004(2)

loop_
_geom_bond_atom_site_label_1
_geom_bond_atom_site_label_2
_geom_bond_distance
_geom_bond_site_symmetry_2
_geom_bond_publ_flag
O1A C5A 1.377(6) . ?
O1A C26A 1.428(6) . ?
O2A C7A 1.372(6) . ?
O2A C27A 1.436(6) . ?
O3A C11A 1.370(6) . ?
O3A C28A 1.426(6) . ?
O4A C13A 1.383(6) . ?
O4A C29A 1.426(6) . ?
O5A C1A 1.439(6) . ?
O5A H5A 0.8400 . ?
C1A C14A 1.538(7) . ?
C1A C2A 1.546(7) . ?
C1A C8A 1.550(6) . ?
C2A C3A 1.377(7) . ?
C2A C7A 1.414(6) . ?
C3A C4A 1.395(7) . ?
C3A H3A 0.9500 . ?
C4A C5A 1.385(7) . ?
C4A H4A 0.9500 . ?
C5A C6A 1.396(7) . ?
C6A C7A 1.379(7) . ?
C6A H6A 0.9500 . ?
C8A C9A 1.397(7) . ?
C8A C13A 1.402(7) . ?
C9A C10A 1.379(7) . ?
C9A H9A 0.9500 . ?
C10A C11A 1.387(7) . ?
C10A H10A 0.9500 . ?
C11A C12A 1.397(7) . ?
C12A C13A 1.396(7) . ?
C12A H12A 0.9500 . ?
C14A C19A 1.387(7) . ?
C14A C15A 1.391(7) . ?
C15A C16A 1.396(7) . ?
C15A H15A 0.9500 . ?
C16A C17A 1.377(7) . ?
C16A H16A 0.9500 . ?
C17A C18A 1.400(7) . ?
C17A C20A 1.497(7) . ?
C18A C19A 1.394(7) . ?
C18A H18A 0.9500 . ?
C19A H19A 0.9500 . ?
C20A C21A 1.393(7) . ?
C20A C25A 1.396(7) . ?
C21A C22A 1.390(8) . ?
C21A H21A 0.9500 . ?
C22A C23A 1.383(8) . ?
C22A H22A 0.9500 . ?
C23A C24A 1.376(8) . ?
C23A H23A 0.9500 . ?
C24A C25A 1.396(8) . ?
C24A H24A 0.9500 . ?
C25A H25A 0.9500 . ?
C26A H26A 0.9800 . ?
C26A H26B 0.9800 . ?
C26A H26C 0.9800 . ?
C27A H27A 0.9800 . ?
C27A H27B 0.9800 . ?
C27A H27C 0.9800 . ?
C28A H28A 0.9800 . ?
C28A H28B 0.9800 . ?
C28A H28C 0.9800 . ?
C29A H29A 0.9800 . ?
C29A H29B 0.9800 . ?
C29A H29C 0.9800 . ?
O1B C5B 1.386(6) . ?
O1B C26B 1.431(6) . ?
O2B C7B 1.360(6) . ?
O2B C27B 1.429(6) . ?
O3B C11B 1.376(6) . ?
O3B C28B 1.429(6) . ?
O4B C13B 1.378(6) . ?
O4B C29B 1.431(6) . ?
O5B C1B 1.439(5) . ?
O5B H5B 0.8400 . ?
C1B C14B 1.533(7) . ?
C1B C2B 1.540(6) . ?
C1B C8B 1.552(6) . ?
C2B C3B 1.393(6) . ?
C2B C7B 1.419(6) . ?
C3B C4B 1.387(7) . ?
C3B H3B 0.9500 . ?
C4B C5B 1.380(7) . ?
C4B H4B 0.9500 . ?
C5B C6B 1.390(6) . ?
C6B C7B 1.391(6) . ?
C6B H6B 0.9500 . ?
C8B C9B 1.387(7) . ?
C8B C13B 1.411(7) . ?
C9B C10B 1.394(7) . ?
C9B H9B 0.9500 . ?
C10B C11B 1.386(7) . ?
C10B H10B 0.9500 . ?
C11B C12B 1.401(7) . ?
C12B C13B 1.377(7) . ?
C12B H12B 0.9500 . ?
C14B C19B 1.391(7) . ?
C14B C15B 1.396(6) . ?
C15B C16B 1.399(7) . ?
C15B H15B 0.9500 . ?
C16B C17B 1.388(7) . ?
C16B H16B 0.9500 . ?
C17B C18B 1.391(7) . ?
C17B C20B 1.492(7) . ?
C18B C19B 1.399(7) . ?
C18B H18B 0.9500 . ?
C19B H19B 0.9500 . ?
C20B C25B 1.397(7) . ?
C20B C21B 1.398(7) . ?
C21B C22B 1.392(7) . ?
C21B H21B 0.9500 . ?
C22B C23B 1.381(8) . ?
C22B H22B 0.9500 . ?
C23B C24B 1.381(8) . ?
C23B H23B 0.9500 . ?
C24B C25B 1.393(7) . ?
C24B H24B 0.9500 . ?
C25B H25B 0.9500 . ?
C26B H26D 0.9800 . ?
C26B H26E 0.9800 . ?
C26B H26F 0.9800 . ?
C27B H27D 0.9800 . ?
C27B H27E 0.9800 . ?
C27B H27F 0.9800 . ?
C28B H28D 0.9800 . ?
C28B H28E 0.9800 . ?
C28B H28F 0.9800 . ?
C29B H29D 0.9800 . ?
C29B H29E 0.9800 . ?
C29B H29F 0.9800 . ?

loop_
_cod_related_entry_id
_cod_related_entry_database
_cod_related_entry_code
1 ChemSpider 9926159
